data_4325628
loop_
_publ_author_name
'Galina V. Romanenko'
'Ksenia Yu. Maryunina'
'Artem S. Bogomyakov'
'Renad Z. Sagdeev'
'Victor I. Ovcharenko'

_publ_section_title
;
 Relationship between the Thermally Induced Reorientations of Aromatic
 Solvate Molecules in Cu(hfac)2- Nitroxide Breathing Crystals and the
 Character of the Magnetic Anomaly
;
_journal_name_full 'Inorganic Chemistry'
_journal_page_first 6597
_journal_page_last 6609
_journal_paper_doi 10.1021/ic200444e
_journal_volume 50
_journal_year 2011
_chemical_formula_sum 'C28 H30 Cu F12 N4 O6'
_chemical_formula_weight 810.10
_chemical_name_systematic
; 
 ? 
;
_space_group_IT_number 2
_symmetry_cell_setting triclinic
_symmetry_space_group_name_Hall '-P 1'
_symmetry_space_group_name_H-M 'P -1'
_atom_sites_solution_hydrogens geom
_atom_sites_solution_primary direct
_atom_sites_solution_secondary difmap
_audit_creation_method SHELXL-97
_cell_angle_alpha 100.687(2)
_cell_angle_beta 102.549(2)
_cell_angle_gamma 104.125(2)
_cell_formula_units_Z 2
_cell_length_a 10.4488(14)
_cell_length_b 13.2464(17)
_cell_length_c 14.2035(19)
_cell_measurement_temperature 298(2)
_cell_volume 1800.9(4)
_computing_cell_refinement 'Bruker XSCANS'
_computing_data_collection 'Bruker XSCANS'
_computing_data_reduction 'Bruker SHELXTL'
_computing_molecular_graphics 'Bruker SHELXTL'
_computing_publication_material 'Bruker SHELXTL'
_computing_structure_refinement 'SHELXL-97 (Sheldrick, 1997)'
_computing_structure_solution 'SHELXS-97 (Sheldrick, 1990)'
_diffrn_ambient_temperature 298(2)
_diffrn_measured_fraction_theta_full 0.994
_diffrn_measured_fraction_theta_max 0.994
_diffrn_measurement_device_type 'Bruker P4'
_diffrn_measurement_method '\w scans'
_diffrn_radiation_monochromator graphite
_diffrn_radiation_source 'fine-focus sealed tube'
_diffrn_radiation_type MoK\a
_diffrn_radiation_wavelength 0.71073
_diffrn_reflns_av_R_equivalents 0.0939
_diffrn_reflns_av_sigmaI/netI 0.0795
_diffrn_reflns_limit_h_max 11
_diffrn_reflns_limit_h_min -11
_diffrn_reflns_limit_k_max 14
_diffrn_reflns_limit_k_min -14
_diffrn_reflns_limit_l_max 15
_diffrn_reflns_limit_l_min -15
_diffrn_reflns_number 14110
_diffrn_reflns_theta_full 23.35
_diffrn_reflns_theta_max 23.35
_diffrn_reflns_theta_min 1.93
_exptl_absorpt_coefficient_mu 0.712
_exptl_absorpt_correction_type none
_exptl_crystal_colour black
_exptl_crystal_density_diffrn 1.494
_exptl_crystal_description bulk
_exptl_crystal_F_000 822
_exptl_crystal_size_max 0.2
_exptl_crystal_size_mid 0.2
_exptl_crystal_size_min 0.2
_refine_diff_density_max 0.473
_refine_diff_density_min -0.292
_refine_diff_density_rms 0.059
_refine_ls_extinction_method none
_refine_ls_goodness_of_fit_ref 0.967
_refine_ls_hydrogen_treatment constr
_refine_ls_matrix_type fullcycle
_refine_ls_number_parameters 543
_refine_ls_number_reflns 5209
_refine_ls_number_restraints 0
_refine_ls_restrained_S_all 0.967
_refine_ls_R_factor_all 0.0852
_refine_ls_R_factor_gt 0.0598
_refine_ls_shift/su_max 0.006
_refine_ls_shift/su_mean 0.000
_refine_ls_structure_factor_coef Fsqd
_refine_ls_weighting_details 'calc w=1/[\s^2^(Fo^2^)+(0.0989P)^2^+0.0000P] where P=(Fo^2^+2Fc^2^)/3'
_refine_ls_weighting_scheme calc
_refine_ls_wR_factor_gt 0.1605
_refine_ls_wR_factor_ref 0.1758
_reflns_number_gt 3436
_reflns_number_total 5209
_reflns_threshold_expression >2sigma(I)
_cod_data_source_file ic200444e_si_002_33.cif
_cod_data_source_block mxyl298
_cod_database_code 4325628

loop_
_symmetry_equiv_pos_as_xyz
'x, y, z'
'-x, -y, -z'

loop_
_atom_site_label
_atom_site_type_symbol
_atom_site_fract_x
_atom_site_fract_y
_atom_site_fract_z
_atom_site_U_iso_or_equiv
_atom_site_adp_type
_atom_site_occupancy
_atom_site_symmetry_multiplicity
_atom_site_calc_flag
_atom_site_refinement_flags
Cu1 Cu 0.5000 0.5000 0.0000 0.0638(3) Uani 1 2 d S
O1 O 0.3568(3) 0.3615(2) -0.0288(2) 0.0753(8) Uani 1 1 d .
C1 C 0.1645(9) 0.2327(6) -0.0251(7) 0.107(2) Uani 1 1 d .
F1 F 0.228(2) 0.1688(13) -0.0164(19) 0.131(6) Uani 0.50 1 d P
F2 F 0.081(3) 0.221(2) 0.009(3) 0.221(13) Uani 0.50 1 d P
F3 F 0.135(3) 0.194(2) -0.1188(19) 0.220(15) Uani 0.50 1 d P
F1A F 0.244(3) 0.1781(19) 0.024(2) 0.231(15) Uani 0.50 1 d P
F2A F 0.052(2) 0.215(2) 0.0239(18) 0.134(5) Uani 0.50 1 d P
F3A F 0.081(2) 0.2022(16) -0.1151(15) 0.154(9) Uani 0.50 1 d P
C2 C 0.2499(5) 0.3495(4) -0.0003(4) 0.0779(13) Uani 1 1 d .
C3 C 0.2048(5) 0.4282(4) 0.0477(4) 0.0865(14) Uani 1 1 d .
H3A H 0.1251 0.4078 0.0675 0.104 Uiso 1 1 calc R
C4 C 0.2733(5) 0.5367(4) 0.0675(3) 0.0716(12) Uani 1 1 d .
C5 C 0.2108(7) 0.6156(5) 0.1152(5) 0.1000(17) Uani 1 1 d .
F4 F 0.0991(5) 0.5752(3) 0.1384(4) 0.173(2) Uani 1 1 d .
F5 F 0.2929(5) 0.6803(4) 0.1948(4) 0.178(2) Uani 1 1 d .
F6 F 0.1795(6) 0.6775(4) 0.0573(4) 0.173(2) Uani 1 1 d .
O2 O 0.3809(3) 0.5787(2) 0.0484(2) 0.0721(8) Uani 1 1 d .
Cu2 Cu 0.0000 0.0000 -0.5000 0.0799(3) Uani 1 2 d S
O3 O 0.0298(4) 0.0667(3) -0.6119(3) 0.0921(10) Uani 1 1 d .
C6 C 0.1057(14) 0.0965(8) -0.7500(8) 0.128(3) Uani 1 1 d .
F7 F 0.141(4) 0.1953(13) -0.7311(14) 0.187(12) Uani 0.50 1 d P
F8 F 0.136(5) 0.052(3) -0.821(2) 0.193(14) Uani 0.50 1 d P
F9 F -0.033(3) 0.085(3) -0.7998(18) 0.184(7) Uani 0.50 1 d P
F7A F 0.056(6) 0.171(4) -0.739(4) 0.251(19) Uani 0.50 1 d P
F8A F 0.2375(13) 0.144(3) -0.749(2) 0.176(5) Uani 0.50 1 d P
F9A F 0.055(7) 0.0270(18) -0.8288(15) 0.28(2) Uani 0.50 1 d P
C7 C 0.1074(8) 0.0457(4) -0.6621(4) 0.1007(19) Uani 1 1 d .
C8 C 0.1950(8) -0.0159(5) -0.6474(5) 0.113(2) Uani 1 1 d .
H8A H 0.2481 -0.0239 -0.6915 0.135 Uiso 1 1 calc R
C9 C 0.2082(6) -0.0659(4) -0.5717(4) 0.0924(17) Uani 1 1 d .
C10 C 0.3045(9) -0.1349(6) -0.5636(7) 0.121(2) Uani 1 1 d .
F10 F 0.2377(6) -0.2362(4) -0.5843(5) 0.191(2) Uani 1 1 d .
F11 F 0.3846(6) -0.1275(4) -0.6194(4) 0.186(2) Uani 1 1 d .
F12 F 0.3831(6) -0.1150(5) -0.4720(5) 0.183(2) Uani 1 1 d .
O4 O 0.1464(4) -0.0649(2) -0.5052(2) 0.0860(10) Uani 1 1 d .
O01 O 0.4476(4) 0.5129(2) -0.1632(2) 0.0800(9) Uani 1 1 d .
N1 N 0.3434(4) 0.5280(3) -0.2201(3) 0.0704(10) Uani 1 1 d .
C01 C 0.3411(5) 0.6380(3) -0.2307(3) 0.0747(13) Uani 1 1 d .
C02 C 0.3853(7) 0.7153(4) -0.1294(4) 0.1003(18) Uani 1 1 d .
H02A H 0.4805 0.7253 -0.0990 0.150 Uiso 1 1 calc R
H02B H 0.3312 0.6868 -0.0884 0.150 Uiso 1 1 calc R
H02C H 0.3724 0.7832 -0.1363 0.150 Uiso 1 1 calc R
C03 C 0.4421(7) 0.6709(4) -0.2871(5) 0.119(2) Uani 1 1 d .
H03A H 0.5334 0.6843 -0.2457 0.178 Uiso 1 1 calc R
H03B H 0.4333 0.7353 -0.3061 0.178 Uiso 1 1 calc R
H03C H 0.4248 0.6145 -0.3457 0.178 Uiso 1 1 calc R
C04 C 0.1906(7) 0.6142(4) -0.2883(4) 0.1006(18) Uani 1 1 d .
C05 C 0.0979(8) 0.6250(6) -0.2161(7) 0.151(3) Uani 1 1 d .
H05A H 0.0044 0.6096 -0.2544 0.226 Uiso 1 1 calc R
H05B H 0.1288 0.6969 -0.1743 0.226 Uiso 1 1 calc R
H05C H 0.1035 0.5750 -0.1754 0.226 Uiso 1 1 calc R
C06 C 0.1591(9) 0.6735(5) -0.3664(5) 0.166(4) Uani 1 1 d .
H06A H 0.2158 0.6665 -0.4107 0.249 Uiso 1 1 calc R
H06B H 0.1771 0.7482 -0.3350 0.249 Uiso 1 1 calc R
H06C H 0.0642 0.6437 -0.4035 0.249 Uiso 1 1 calc R
N2 N 0.1551(5) 0.4973(3) -0.3348(3) 0.1058(16) Uani 1 1 d .
O02 O 0.0427(6) 0.4463(3) -0.3990(4) 0.163(2) Uani 1 1 d .
C07 C 0.2437(5) 0.4517(4) -0.2880(4) 0.0789(14) Uani 1 1 d .
C08 C 0.2281(6) 0.3384(4) -0.3095(4) 0.0807(14) Uani 1 1 d .
C09 C 0.1241(6) 0.2561(4) -0.3821(4) 0.0904(16) Uani 1 1 d .
H09A H 0.0501 0.2664 -0.4250 0.109 Uiso 1 1 calc R
N3 N 0.1450(5) 0.1619(3) -0.3818(3) 0.0917(13) Uani 1 1 d .
N4 N 0.2610(5) 0.1821(3) -0.3074(3) 0.0854(12) Uani 1 1 d .
C041 C 0.3088(8) 0.0917(5) -0.2843(5) 0.142(3) Uani 1 1 d .
H04R H 0.2328 0.0399 -0.2742 0.170 Uiso 1 1 calc R
H04A H 0.3308 0.0568 -0.3425 0.170 Uiso 1 1 calc R
C042 C 0.4205(9) 0.1143(5) -0.2031(6) 0.127(2) Uani 1 1 d .
H04B H 0.4004 0.1516 -0.1451 0.153 Uiso 1 1 calc R
H04C H 0.4981 0.1634 -0.2142 0.153 Uiso 1 1 calc R
C043 C 0.4631(10) 0.0173(5) -0.1793(6) 0.150(3) Uani 1 1 d .
H04D H 0.3919 -0.0251 -0.1566 0.181 Uiso 1 1 calc R
H04E H 0.4668 -0.0270 -0.2407 0.181 Uiso 1 1 calc R
C044 C 0.5904(11) 0.0403(7) -0.1071(8) 0.185(4) Uani 1 1 d .
H04F H 0.6073 -0.0258 -0.0981 0.277 Uiso 1 1 calc R
H04G H 0.5874 0.0818 -0.0450 0.277 Uiso 1 1 calc R
H04H H 0.6626 0.0806 -0.1292 0.277 Uiso 1 1 calc R
C010 C 0.3132(6) 0.2878(4) -0.2628(4) 0.0839(15) Uani 1 1 d .
H01A H 0.3922 0.3205 -0.2101 0.101 Uiso 1 1 calc R
C1S C 0.7168 1.4984 -0.3576 0.247 Uiso 0.50 1 d P
H1SA H 0.7903 1.5619 -0.3496 0.371 Uiso 0.50 1 d P
H1SB H 0.6855 1.5038 -0.2986 0.371 Uiso 0.50 1 d P
H1SC H 0.7490 1.4364 -0.3681 0.371 Uiso 0.50 1 d P
C2S C 0.6023 1.4879 -0.4444 0.199 Uiso 0.50 1 d P
C3S C 0.5585 1.5509 -0.5051 0.131 Uiso 0.50 1 d P
H3SA H 0.6218 1.6161 -0.5071 0.157 Uiso 0.50 1 d P
C4S C 0.4230 1.5196 -0.5629 0.131 Uiso 0.50 1 d P
C6S C 0.3314 1.4253 -0.5600 0.148 Uiso 0.50 1 d P
H6SA H 0.2378 1.4036 -0.5999 0.178 Uiso 0.50 1 d P
C7S C 0.3752 1.3623 -0.4993 0.170 Uiso 0.50 1 d P
H7SA H 0.3119 1.2971 -0.4973 0.204 Uiso 0.50 1 d P
C8S C 0.5107 1.3936 -0.4415 0.151 Uiso 0.50 1 d P
H8SA H 0.5410 1.3501 -0.3995 0.182 Uiso 0.50 1 d P
C5S C 0.3961 1.5999 -0.6285 0.286 Uiso 0.50 1 d P
H5SA H 0.4786 1.6581 -0.6146 0.429 Uiso 0.50 1 d P
H5SB H 0.3687 1.5627 -0.6977 0.429 Uiso 0.50 1 d P
H5SC H 0.3245 1.6280 -0.6130 0.429 Uiso 0.50 1 d P

loop_
_atom_site_aniso_label
_atom_site_aniso_U_11
_atom_site_aniso_U_22
_atom_site_aniso_U_33
_atom_site_aniso_U_23
_atom_site_aniso_U_13
_atom_site_aniso_U_12
Cu1 0.0569(5) 0.0584(5) 0.0655(5) 0.0092(3) 0.0112(4) 0.0080(3)
O1 0.072(2) 0.0690(19) 0.072(2) 0.0107(15) 0.0149(17) 0.0067(16)
C1 0.090(5) 0.088(5) 0.129(7) 0.022(5) 0.041(5) -0.001(4)
F1 0.100(8) 0.067(7) 0.208(17) 0.015(8) 0.026(9) 0.019(6)
F2 0.193(17) 0.110(9) 0.38(3) 0.037(12) 0.222(19) -0.023(9)
F3 0.21(2) 0.152(12) 0.186(19) -0.068(12) 0.099(17) -0.109(13)
F1A 0.190(19) 0.135(16) 0.35(3) 0.16(2) 0.014(16) 0.001(12)
F2A 0.112(9) 0.111(8) 0.193(11) 0.053(7) 0.098(10) -0.005(7)
F3A 0.122(12) 0.130(9) 0.136(14) 0.036(9) -0.027(11) -0.045(7)
C2 0.069(3) 0.079(3) 0.074(3) 0.022(3) 0.011(3) 0.005(3)
C3 0.066(3) 0.090(4) 0.103(4) 0.023(3) 0.035(3) 0.013(3)
C4 0.065(3) 0.078(3) 0.071(3) 0.018(2) 0.017(3) 0.021(3)
C5 0.099(5) 0.094(4) 0.110(5) 0.019(4) 0.042(4) 0.027(4)
F4 0.158(4) 0.135(3) 0.264(6) 0.032(3) 0.145(4) 0.045(3)
F5 0.159(4) 0.180(4) 0.156(4) -0.048(3) 0.041(3) 0.053(3)
F6 0.219(5) 0.188(4) 0.208(5) 0.097(4) 0.123(4) 0.141(4)
O2 0.067(2) 0.0699(19) 0.077(2) 0.0195(15) 0.0181(17) 0.0172(16)
Cu2 0.0956(7) 0.0664(5) 0.0696(6) 0.0040(4) 0.0390(5) 0.0051(4)
O3 0.121(3) 0.073(2) 0.082(2) 0.0126(17) 0.047(2) 0.016(2)
C6 0.190(10) 0.098(7) 0.131(8) 0.044(6) 0.097(8) 0.049(7)
F7 0.31(3) 0.091(8) 0.183(11) 0.048(7) 0.146(15) 0.015(13)
F8 0.34(3) 0.19(2) 0.18(2) 0.11(2) 0.18(3) 0.15(3)
F9 0.27(2) 0.173(17) 0.138(12) 0.078(11) 0.088(13) 0.068(15)
F7A 0.39(4) 0.28(4) 0.32(3) 0.24(3) 0.28(3) 0.24(4)
F8A 0.173(11) 0.182(12) 0.208(13) 0.114(11) 0.111(11) 0.014(12)
F9A 0.48(5) 0.137(13) 0.088(10) 0.013(9) -0.013(18) -0.07(2)
C7 0.143(6) 0.064(3) 0.093(4) 0.009(3) 0.062(4) 0.008(3)
C8 0.165(6) 0.085(4) 0.118(5) 0.031(4) 0.099(5) 0.034(4)
C9 0.109(5) 0.064(3) 0.094(4) -0.002(3) 0.048(4) 0.006(3)
C10 0.138(6) 0.100(5) 0.135(6) 0.013(4) 0.076(6) 0.032(5)
F10 0.201(5) 0.105(3) 0.294(7) 0.035(4) 0.123(5) 0.058(3)
F11 0.225(5) 0.209(5) 0.225(5) 0.092(4) 0.169(5) 0.123(4)
F12 0.189(5) 0.218(5) 0.173(5) 0.029(4) 0.064(4) 0.120(4)
O4 0.102(3) 0.072(2) 0.075(2) 0.0000(16) 0.040(2) 0.0097(18)
O01 0.091(2) 0.0709(19) 0.071(2) 0.0137(16) 0.0102(18) 0.0245(18)
N1 0.084(3) 0.058(2) 0.064(2) 0.0166(19) 0.016(2) 0.016(2)
C01 0.100(4) 0.057(3) 0.063(3) 0.017(2) 0.018(3) 0.019(3)
C02 0.138(5) 0.077(3) 0.083(4) 0.014(3) 0.020(3) 0.041(3)
C03 0.146(6) 0.088(4) 0.133(5) 0.038(4) 0.073(5) 0.017(4)
C04 0.126(5) 0.064(3) 0.102(4) 0.034(3) 0.008(4) 0.022(3)
C05 0.129(6) 0.138(6) 0.201(8) 0.056(6) 0.059(6) 0.048(5)
C06 0.219(9) 0.089(4) 0.139(6) 0.048(4) -0.043(6) 0.024(5)
N2 0.115(4) 0.071(3) 0.097(3) 0.026(2) -0.024(3) 0.008(3)
O02 0.162(4) 0.090(3) 0.163(4) 0.036(3) -0.072(4) 0.006(3)
C07 0.088(3) 0.065(3) 0.070(3) 0.023(3) 0.002(3) 0.010(3)
C08 0.100(4) 0.054(3) 0.073(3) 0.014(2) 0.008(3) 0.011(3)
C09 0.111(4) 0.060(3) 0.083(4) 0.022(3) 0.006(3) 0.010(3)
N3 0.116(4) 0.066(3) 0.073(3) 0.009(2) 0.011(3) 0.010(2)
N4 0.116(4) 0.062(3) 0.069(3) 0.009(2) 0.015(3) 0.026(2)
C041 0.178(7) 0.079(4) 0.129(6) -0.007(4) -0.026(5) 0.054(5)
C042 0.172(7) 0.084(4) 0.137(6) 0.027(4) 0.042(5) 0.058(5)
C043 0.217(9) 0.092(5) 0.135(6) 0.032(4) 0.002(6) 0.072(6)
C044 0.235(11) 0.137(7) 0.209(10) 0.062(7) 0.057(9) 0.091(8)
C010 0.116(4) 0.061(3) 0.063(3) 0.002(2) 0.015(3) 0.025(3)

loop_
_atom_type_symbol
_atom_type_description
_atom_type_scat_dispersion_real
_atom_type_scat_dispersion_imag
_atom_type_scat_source
C C 0.0033 0.0016 'International Tables Vol C Tables 4.2.6.8 and 6.1.1.4'
H H 0.0000 0.0000 'International Tables Vol C Tables 4.2.6.8 and 6.1.1.4'
N N 0.0061 0.0033 'International Tables Vol C Tables 4.2.6.8 and 6.1.1.4'
O O 0.0106 0.0060 'International Tables Vol C Tables 4.2.6.8 and 6.1.1.4'
F F 0.0171 0.0103 'International Tables Vol C Tables 4.2.6.8 and 6.1.1.4'
Cu Cu 0.3201 1.2651 'International Tables Vol C Tables 4.2.6.8 and 6.1.1.4'

loop_
_geom_angle_atom_site_label_1
_geom_angle_atom_site_label_2
_geom_angle_atom_site_label_3
_geom_angle
_geom_angle_site_symmetry_1
_geom_angle_site_symmetry_3
O2 Cu1 O2 180.00(14) . 2_665
O2 Cu1 O1 91.24(13) . .
O2 Cu1 O1 88.76(13) 2_665 .
O2 Cu1 O1 88.76(13) . 2_665
O2 Cu1 O1 91.24(13) 2_665 2_665
O1 Cu1 O1 180.00(12) . 2_665
O2 Cu1 O01 81.63(12) . 2_665
O2 Cu1 O01 98.37(12) 2_665 2_665
O1 Cu1 O01 86.13(12) . 2_665
O1 Cu1 O01 93.87(12) 2_665 2_665
O2 Cu1 O01 98.37(12) . .
O2 Cu1 O01 81.63(12) 2_665 .
O1 Cu1 O01 93.87(12) . .
O1 Cu1 O01 86.13(12) 2_665 .
O01 Cu1 O01 180.00(15) 2_665 .
C2 O1 Cu1 124.4(3) . .
F2 C1 F1 113(2) . .
F2 C1 F3 117(2) . .
F1 C1 F3 86.5(19) . .
F2 C1 F3A 93(2) . .
F1 C1 F3A 108.3(17) . .
F3 C1 F3A 27.5(19) . .
F2 C1 F1A 100(2) . .
F1 C1 F1A 23(2) . .
F3 C1 F1A 109(2) . .
F3A C1 F1A 129.5(17) . .
F2 C1 F2A 2(3) . .
F1 C1 F2A 111.4(15) . .
F3 C1 F2A 118.3(17) . .
F3A C1 F2A 94.0(14) . .
F1A C1 F2A 98.1(18) . .
F2 C1 C2 113.3(18) . .
F1 C1 C2 115.6(11) . .
F3 C1 C2 108.6(14) . .
F3A C1 C2 111.6(10) . .
F1A C1 C2 107.7(13) . .
F2A C1 C2 113.7(12) . .
F1A F1 C1 97(4) . .
F1A F1 F3 146(5) . .
C1 F1 F3 48.3(13) . .
C1 F2 F3A 48.8(17) . .
F3A F3 C1 79(4) . .
F3A F3 F1 115(4) . .
C1 F3 F1 45.1(12) . .
F1 F1A C1 60(4) . .
F3 F3A C1 73(3) . .
F3 F3A F2 108(4) . .
C1 F3A F2 38.3(12) . .
O1 C2 C3 127.6(5) . .
O1 C2 C1 113.0(6) . .
C3 C2 C1 119.4(6) . .
C2 C3 C4 122.5(5) . .
O2 C4 C3 127.9(5) . .
O2 C4 C5 114.0(5) . .
C3 C4 C5 118.0(5) . .
F5 C5 F4 105.7(6) . .
F5 C5 F6 104.6(6) . .
F4 C5 F6 105.5(6) . .
F5 C5 C4 112.5(6) . .
F4 C5 C4 116.2(5) . .
F6 C5 C4 111.4(5) . .
C4 O2 Cu1 124.7(3) . .
O4 Cu2 O4 180.000(1) 2_554 .
O4 Cu2 O3 92.03(15) 2_554 2_554
O4 Cu2 O3 87.97(15) . 2_554
O4 Cu2 O3 87.97(15) 2_554 .
O4 Cu2 O3 92.03(15) . .
O3 Cu2 O3 180.00(16) 2_554 .
O4 Cu2 N3 94.58(15) 2_554 2_554
O4 Cu2 N3 85.42(15) . 2_554
O3 Cu2 N3 90.29(14) 2_554 2_554
O3 Cu2 N3 89.71(14) . 2_554
O4 Cu2 N3 85.42(15) 2_554 .
O4 Cu2 N3 94.58(15) . .
O3 Cu2 N3 89.72(14) 2_554 .
O3 Cu2 N3 90.28(14) . .
N3 Cu2 N3 179.998(2) 2_554 .
C7 O3 Cu2 123.0(4) . .
F8 C6 F9A 38(2) . .
F8 C6 F7 115.1(14) . .
F9A C6 F7 132.1(16) . .
F8 C6 F7A 131.1(17) . .
F9A C6 F7A 117(3) . .
F7 C6 F7A 40(2) . .
F8 C6 F8A 67.8(14) . .
F9A C6 F8A 106(2) . .
F7 C6 F8A 64.5(13) . .
F7A C6 F8A 104(2) . .
F8 C6 F9 98(2) . .
F9A C6 F9 64(3) . .
F7 C6 F9 94.3(19) . .
F7A C6 F9 58(2) . .
F8A C6 F9 141.9(12) . .
F8 C6 C7 118.4(11) . .
F9A C6 C7 110.3(13) . .
F7 C6 C7 117.1(12) . .
F7A C6 C7 109.8(13) . .
F8A C6 C7 109.1(10) . .
F9 C6 C7 108.7(11) . .
F7A F7 C6 69(2) . .
F7A F7 F8A 131(3) . .
C6 F7 F8A 62.5(13) . .
F9A F8 C6 72(3) . .
F9A F8 F8A 132(4) . .
C6 F8 F8A 61.2(13) . .
F7A F9 F9A 100(3) . .
F7A F9 C6 53.0(17) . .
F9A F9 C6 51.1(17) . .
F7 F7A C6 70(3) . .
F7 F7A F9 130(4) . .
C6 F7A F9 69(2) . .
C6 F8A F7 53.1(9) . .
C6 F8A F8 51.1(9) . .
F7 F8A F8 93.4(14) . .
F8 F9A C6 70(2) . .
F8 F9A F9 125(3) . .
C6 F9A F9 64.9(19) . .
O3 C7 C8 128.2(6) . .
O3 C7 C6 115.0(7) . .
C8 C7 C6 116.8(7) . .
C9 C8 C7 123.5(6) . .
O4 C9 C8 127.9(6) . .
O4 C9 C10 112.7(6) . .
C8 C9 C10 119.5(6) . .
F11 C10 F10 105.9(6) . .
F11 C10 F12 106.3(8) . .
F10 C10 F12 103.7(7) . .
F11 C10 C9 115.9(7) . .
F10 C10 C9 111.6(7) . .
F12 C10 C9 112.4(6) . .
C9 O4 Cu2 124.7(4) . .
N1 O01 Cu1 133.3(3) . .
O01 N1 C07 124.9(4) . .
O01 N1 C01 121.6(4) . .
C07 N1 C01 112.2(4) . .
C03 C01 N1 106.1(4) . .
C03 C01 C02 109.4(5) . .
N1 C01 C02 110.0(4) . .
C03 C01 C04 114.9(5) . .
N1 C01 C04 100.5(4) . .
C02 C01 C04 115.3(5) . .
N2 C04 C06 110.3(5) . .
N2 C04 C01 100.7(4) . .
C06 C04 C01 117.8(5) . .
N2 C04 C05 105.8(5) . .
C06 C04 C05 109.7(6) . .
C01 C04 C05 111.5(5) . .
O02 N2 C07 124.9(4) . .
O02 N2 C04 122.0(5) . .
C07 N2 C04 112.0(4) . .
N1 C07 N2 108.4(4) . .
N1 C07 C08 126.8(4) . .
N2 C07 C08 124.8(5) . .
C010 C08 C09 105.2(4) . .
C010 C08 C07 127.1(5) . .
C09 C08 C07 127.7(5) . .
N3 C09 C08 110.9(5) . .
C09 N3 N4 105.7(4) . .
C09 N3 Cu2 122.4(4) . .
N4 N3 Cu2 131.8(3) . .
C010 N4 N3 111.1(4) . .
C010 N4 C041 129.7(5) . .
N3 N4 C041 119.2(4) . .
C042 C041 N4 117.5(5) . .
C041 C042 C043 115.7(6) . .
C044 C043 C042 116.3(7) . .
N4 C010 C08 107.1(5) . .
C5S C1S C2S 70.0 2_684 .
C5S C1S C4S 62.0 2_684 2_684
C2S C1S C4S 10.9 . 2_684
C5S C1S C6S 111.0 2_684 2_684
C2S C1S C6S 41.4 . 2_684
C4S C1S C6S 49.0 2_684 2_684
C4S C2S C6S 130.7 2_684 2_684
C4S C2S C3S 100.8 2_684 .
C6S C2S C3S 57.0 2_684 .
C4S C2S C8S 39.7 2_684 .
C6S C2S C8S 170.4 2_684 .
C3S C2S C8S 120.0 . .
C4S C2S C1S 102.9 2_684 .
C6S C2S C1S 82.0 2_684 .
C3S C2S C1S 138.8 . .
C8S C2S C1S 99.6 . .
C4S C2S C3S 45.4 2_684 2_684
C6S C2S C3S 120.8 2_684 2_684
C3S C2S C3S 66.3 . 2_684
C8S C2S C3S 54.1 . 2_684
C1S C2S C3S 147.8 . 2_684
C4S C2S C5S 61.9 2_684 2_684
C6S C2S C5S 136.2 2_684 2_684
C3S C2S C5S 162.3 . 2_684
C8S C2S C5S 44.6 . 2_684
C1S C2S C5S 55.0 . 2_684
C3S C2S C5S 96.9 2_684 2_684
C7S C3S C6S 70.4 2_684 2_684
C7S C3S C8S 65.9 2_684 2_684
C6S C3S C8S 135.2 2_684 2_684
C7S C3S C2S 123.0 2_684 .
C6S C3S C2S 52.6 2_684 .
C8S C3S C2S 167.3 2_684 .
C7S C3S C4S 116.2 2_684 .
C6S C3S C4S 168.4 2_684 .
C8S C3S C4S 50.3 2_684 .
C2S C3S C4S 120.0 . .
C7S C3S C4S 130.3 2_684 2_684
C6S C3S C4S 60.8 2_684 2_684
C8S C3S C4S 155.6 2_684 2_684
C2S C3S C4S 11.7 . 2_684
C4S C3S C4S 110.5 . 2_684
C7S C3S C2S 120.8 2_684 2_684
C6S C3S C2S 159.4 2_684 2_684
C8S C3S C2S 55.5 2_684 2_684
C2S C3S C2S 113.7 . 2_684
C4S C3S C2S 9.0 . 2_684
C4S C3S C2S 103.4 2_684 2_684
C7S C3S C3S 163.5 2_684 2_684
C6S C3S C3S 113.0 2_684 2_684
C8S C3S C3S 106.2 2_684 2_684
C2S C3S C3S 62.6 . 2_684
C4S C3S C3S 57.8 . 2_684
C4S C3S C3S 52.7 2_684 2_684
C2S C3S C3S 51.0 2_684 2_684
C2S C4S C8S 130.7 2_684 2_684
C2S C4S C3S 125.6 2_684 .
C8S C4S C3S 63.8 2_684 .
C2S C4S C6S 39.7 2_684 .
C8S C4S C6S 170.4 2_684 .
C3S C4S C6S 120.0 . .
C2S C4S C3S 67.5 2_684 2_684
C8S C4S C3S 130.3 2_684 2_684
C3S C4S C3S 69.5 . 2_684
C6S C4S C3S 51.0 . 2_684
C2S C4S C5S 108.3 2_684 .
C8S C4S C5S 49.4 2_684 .
C3S C4S C5S 111.9 . .
C6S C4S C5S 128.1 . .
C3S C4S C5S 174.5 2_684 .
C2S C4S C1S 66.2 2_684 2_684
C8S C4S C1S 104.9 2_684 2_684
C3S C4S C1S 167.0 . 2_684
C6S C4S C1S 72.2 . 2_684
C3S C4S C1S 123.1 2_684 2_684
C5S C4S C1S 55.9 . 2_684
C2S C6S C3S 70.4 2_684 2_684
C2S C6S C7S 123.0 2_684 .
C3S C6S C7S 52.6 2_684 .
C2S C6S C4S 9.6 2_684 .
C3S C6S C4S 68.2 2_684 .
C7S C6S C4S 120.0 . .
C2S C6S C1S 56.6 2_684 2_684
C3S C6S C1S 126.8 2_684 2_684
C7S C6S C1S 175.7 . 2_684
C4S C6S C1S 58.8 . 2_684
C3S C7S C8S 63.8 2_684 .
C3S C7S C6S 57.0 2_684 .
C8S C7S C6S 120.0 . .
C4S C8S C5S 83.0 2_684 2_684
C4S C8S C3S 65.9 2_684 2_684
C5S C8S C3S 145.9 2_684 2_684
C4S C8S C7S 116.2 2_684 .
C5S C8S C7S 156.3 2_684 .
C3S C8S C7S 50.3 2_684 .
C4S C8S C2S 9.6 2_684 .
C5S C8S C2S 81.3 2_684 .
C3S C8S C2S 70.3 2_684 .
C7S C8S C2S 120.0 . .
C8S C5S C1S 109.1 2_684 2_684
C8S C5S C4S 47.6 2_684 .
C1S C5S C4S 62.0 2_684 .
C8S C5S C2S 54.1 2_684 2_684
C1S C5S C2S 55.0 2_684 2_684
C4S C5S C2S 9.9 . 2_684

loop_
_geom_bond_atom_site_label_1
_geom_bond_atom_site_label_2
_geom_bond_distance
_geom_bond_site_symmetry_2
Cu1 O2 1.962(3) .
Cu1 O2 1.962(3) 2_665
Cu1 O1 1.972(3) .
Cu1 O1 1.972(3) 2_665
Cu1 O01 2.311(3) 2_665
Cu1 O01 2.311(3) .
O1 C2 1.254(6) .
C1 F2 1.08(3) .
C1 F1 1.209(19) .
C1 F3 1.27(3) .
C1 F3A 1.307(19) .
C1 F1A 1.39(3) .
C1 F2A 1.48(2) .
C1 C2 1.517(8) .
F1 F1A 0.55(5) .
F1 F3 1.70(4) .
F2 F3A 1.73(4) .
F3 F3A 0.61(4) .
C2 C3 1.374(7) .
C3 C4 1.384(7) .
C4 O2 1.237(5) .
C4 C5 1.496(7) .
C5 F5 1.269(7) .
C5 F4 1.299(7) .
C5 F6 1.310(7) .
Cu2 O4 1.937(4) 2_554
Cu2 O4 1.937(4) .
Cu2 O3 2.001(3) 2_554
Cu2 O3 2.001(3) .
Cu2 N3 2.384(4) 2_554
Cu2 N3 2.384(4) .
O3 C7 1.238(7) .
C6 F8 1.211(19) .
C6 F9A 1.23(2) .
C6 F7 1.230(18) .
C6 F7A 1.22(2) .
C6 F8A 1.364(16) .
C6 F9 1.43(3) .
C6 C7 1.523(9) .
F7 F7A 0.84(4) .
F7 F8A 1.39(2) .
F8 F9A 0.80(5) .
F8 F8A 1.44(3) .
F9 F7A 1.30(5) .
F9 F9A 1.42(6) .
C7 C8 1.376(8) .
C8 C9 1.364(8) .
C9 O4 1.254(6) .
C9 C10 1.516(9) .
C10 F11 1.270(7) .
C10 F10 1.297(8) .
C10 F12 1.319(9) .
O01 N1 1.290(4) .
N1 C07 1.313(5) .
N1 C01 1.498(5) .
C01 C03 1.490(7) .
C01 C02 1.505(6) .
C01 C04 1.531(8) .
C04 N2 1.485(6) .
C04 C06 1.499(7) .
C04 C05 1.567(9) .
N2 O02 1.260(5) .
N2 C07 1.348(6) .
C07 C08 1.437(6) .
C08 C010 1.371(7) .
C08 C09 1.397(6) .
C09 N3 1.320(6) .
N3 N4 1.356(6) .
N4 C010 1.345(6) .
N4 C041 1.468(6) .
C041 C042 1.378(8) .
C042 C043 1.530(8) .
C043 C044 1.417(10) .
C1S C5S 1.4770 2_684
C1S C2S 1.4778 .
C1S C4S 1.5745 2_684
C1S C6S 1.7538 2_684
C2S C4S 0.3059 2_684
C2S C6S 1.1713 2_684
C2S C3S 1.3900 .
C2S C8S 1.3900 .
C2S C3S 1.5875 2_684
C2S C5S 1.6954 2_684
C3S C7S 1.1712 2_684
C3S C6S 1.2373 2_684
C3S C8S 1.3661 2_684
C3S C4S 1.3900 .
C3S C4S 1.4782 2_684
C3S C2S 1.5875 2_684
C3S C3S 1.6369 2_684
C4S C2S 0.3059 2_684
C4S C8S 1.1711 2_684
C4S C6S 1.3901 .
C4S C3S 1.4782 2_684
C4S C5S 1.5744 .
C4S C1S 1.5745 2_684
C6S C2S 1.1713 2_684
C6S C3S 1.2374 2_684
C6S C7S 1.3900 .
C6S C1S 1.7538 2_684
C7S C3S 1.1712 2_684
C7S C8S 1.3899 .
C8S C4S 1.1711 2_684
C8S C5S 1.2043 2_684
C8S C3S 1.3661 2_684
C5S C8S 1.2043 2_684
C5S C1S 1.4770 2_684
C5S C2S 1.6954 2_684
